data_2006773
loop_
_publ_author_name
'Kubel, Frank'
'Hagemann, Hans'
'Bill, Hans'

_publ_section_title
;
 Mixed Ba~5.24~Sr~0.76~Mg~7~F~26~
;
_journal_issue 12
_journal_name_full 'Acta Crystallographica Section C'
_journal_page_first 1735
_journal_page_last 1738
_journal_paper_doi 10.1107/S0108270197009931
_journal_volume 53
_journal_year 1997
_chemical_formula_moiety 'Ba5.24 Sr0.76 Mg7 F26'
_chemical_formula_structural 'Ba10.48 Sr1.52 Mg14 F52'
_chemical_formula_sum 'Ba5.24 F26 Mg7 Sr0.76'
_chemical_formula_weight 1450.35
_chemical_melting_point 1200
_chemical_name_systematic ' strontium doped hexa barium hepta magnesium fluoride'
_space_group_IT_number 71
_symmetry_cell_setting orthorhombic
_symmetry_space_group_name_Hall '-I 2 2'
_symmetry_space_group_name_H-M 'I m m m'
_cell_angle_alpha 90.00000
_cell_angle_beta 90.00000
_cell_angle_gamma 90.00000
_cell_formula_units_Z 2
_cell_length_a 5.8346(3)
_cell_length_b 12.0877(8)
_cell_length_c 15.0908(9)
_cell_measurement_reflns_used 25
_cell_measurement_temperature 293
_cell_measurement_theta_max 56.2
_cell_measurement_theta_min 49.6
_cell_volume 1064.31(11)
_computing_cell_refinement 'CELDIM CAD-4 Software'
_computing_data_collection 'CAD4 Software (Enraf-Nonius, 1989)'
_computing_data_reduction 'Xtal3.2 REFCAL LSABS SORTRF (Hall, Flack & Stewart, 1992)'
_computing_molecular_graphics 'ATOMS  (Dowty, 1989)'
_computing_publication_material Xtal3.2_BONDLA_CIFIO
_computing_structure_refinement Xtal3.2_CRYLSQ
_computing_structure_solution Xtal3.2_GENTAN
_diffrn_ambient_temperature 300
_diffrn_measurement_device 'Enraf-Nonius CAD-4 four-circle'
_diffrn_measurement_method \w-2\q
_diffrn_radiation_monochromator graphite
_diffrn_radiation_source fine-focus_Philips_t
_diffrn_radiation_type 'Cu K\a'
_diffrn_radiation_wavelength 1.54183
_diffrn_reflns_av_R_equivalents .022
_diffrn_reflns_av_sigmaI/netI .012
_diffrn_reflns_limit_h_max 6
_diffrn_reflns_limit_h_min -7
_diffrn_reflns_limit_k_max 15
_diffrn_reflns_limit_k_min -15
_diffrn_reflns_limit_l_max 18
_diffrn_reflns_limit_l_min -18
_diffrn_reflns_number 4559
_diffrn_reflns_theta_max 74.99
_diffrn_reflns_theta_min 4.69
_diffrn_standards_decay_% 5
_diffrn_standards_interval_time 30
_diffrn_standards_number 2
_exptl_absorpt_coefficient_mu 80.593
_exptl_absorpt_correction_T_max .382161
_exptl_absorpt_correction_T_min .032715
_exptl_absorpt_correction_type analytical_integration
_exptl_absorpt_process_details 'Xtal LSABS program (Blanc, Schwarzenbach & Flack, 1991)'
_exptl_crystal_colour colourless
_exptl_crystal_density_diffrn 4.523
_exptl_crystal_description needle
_exptl_crystal_F_000 1280.1
_exptl_crystal_size_max 0.420
_exptl_crystal_size_mid 0.034
_exptl_crystal_size_min 0.020
_refine_diff_density_max 1.228
_refine_diff_density_min -3.22
_refine_ls_abs_structure_details none
_refine_ls_abs_structure_Flack 0
_refine_ls_extinction_coef 108E1(8)
_refine_ls_extinction_method 'Zachariasen (1969)'
_refine_ls_goodness_of_fit_all 3.756
_refine_ls_goodness_of_fit_obs 3.787
_refine_ls_matrix_type full
_refine_ls_number_constraints 0
_refine_ls_number_parameters 68
_refine_ls_number_reflns 654
_refine_ls_number_restraints 0
_refine_ls_R_factor_all .032
_refine_ls_R_factor_obs .031
_refine_ls_shift/esd_max 0.0
_refine_ls_shift/esd_mean 0.0
_refine_ls_structure_factor_coef F
_refine_ls_weighting_scheme sigma
_refine_ls_wR_factor_all .028
_refine_ls_wR_factor_obs .028
_reflns_number_observed 658
_reflns_number_total 658
_reflns_observed_criterion refl_observed_if_F____>_3.00_sigma(F___)
_cod_data_source_file br1171.cif
_cod_data_source_block BASR6
_cod_depositor_comments
;
The following automatic conversions were performed:
'_geom_bond_publ_flag' value 'YES' changed to 'yes' according to
'/home/saulius/struct/CIF-dictionaries/cif_core.dic' dictionary named
'cif_core.dic' version 2.4.1 from 2010-06-29 (49
times).

'_geom_bond_publ_flag' value 'No' changed to 'no' according to
'/home/saulius/struct/CIF-dictionaries/cif_core.dic' dictionary named
'cif_core.dic' version 2.4.1 from 2010-06-29 (33 times).

Automatic conversion script
Id: cif_fix_enum 1527 2010-12-29 10:47:43Z saulius 

The following automatic conversions were performed:

'_geom_bond_publ_flag' value 'YES' changed to 'yes' according to
/home/saulius/struct/CIF-dictionaries/cif_core.dic dictionary named
'cif_core.dic' version 2.4.1 from 2010-06-29 (49
times).

'_geom_bond_publ_flag' value 'No' changed to 'no' according
to /home/saulius/struct/CIF-dictionaries/cif_core.dic dictionary
named 'cif_core.dic' version 2.4.1 from 2010-06-29 (33 times).

Automatic conversion script
Id: cif_fix_values 1715 2011-07-08 13:25:40Z adriana 
;
_cod_original_formula_sum 'Ba5.24 Sr0.76 Mg7 F26'
_cod_database_code 2006773

loop_
_symmetry_equiv_pos_as_xyz
+x,+y,+z
-x,-y,+z
+x,-y,-z
-x,+y,-z
-x,-y,-z
+x,+y,-z
-x,+y,+z
+x,-y,+z
1/2+x,1/2+y,1/2+z
1/2-x,1/2-y,1/2+z
1/2+x,1/2-y,1/2-z
1/2-x,1/2+y,1/2-z
1/2-x,1/2-y,1/2-z
1/2+x,1/2+y,1/2-z
1/2-x,1/2+y,1/2+z
1/2+x,1/2-y,1/2+z

loop_
_atom_site_aniso_label
_atom_site_aniso_U_11
_atom_site_aniso_U_22
_atom_site_aniso_U_33
_atom_site_aniso_U_12
_atom_site_aniso_U_13
_atom_site_aniso_U_23
Ba1 .0095(3) .0099(3) .0102(3) .00000 .00000 -.00010(12)
Sr1 .0095(3) .0099(3) .0102(3) .00000 .00000 -.00010(12)
Ba2 .0085(5) .0083(4) .0126(4) .00000 .00000 .00000
Sr2 .0085(5) .0083(4) .0126(4) .00000 .00000 .00000
Mg1 .0099(19) .0118(15) .0130(15) .00000 .00000 .00000
Mg2 .0069(18) .0107(15) .0104(15) .00000 .00000 .00000
Mg3 .0050(17) .0082(14) .0101(15) .00000 .00000 .00000
Mg4 .005(3) .0070(19) .0026(17) .00000 .00000 .00000
F1 .0120(18) .0138(14) .0157(15) -.0017(11) .0002(10) .0003(11)
F2 .022(3) .019(3) .046(3) -.016(3) .00000 .00000
F3 .009(3) .0076(18) .021(2) .0023(15) .00000 .00000
F4 .030(3) .019(3) .018(3) .00000 .00000 -.0056(19)
F5 .010(4) .021(3) .007(3) .00000 .00000 .00000
F6 .008(4) .018(3) .006(3) .00000 .00000 .00000
F7 .033(5) .042(4) .010(3) .00000 .00000 .00000

loop_
_atom_site_label
_atom_site_fract_x
_atom_site_fract_y
_atom_site_fract_z
_atom_site_U_iso_or_equiv
_atom_site_thermal_displace_type
_atom_site_calc_flag
_atom_site_calc_attached_atom
_atom_site_occupancy
Ba1 .00000 .25976(4) .35156(3) .0098(3) Uani ? ? .980(10)
Sr1 .00000 .25976(4) .35156(3) .0098(3) Uani ? ? .020(10)
Ba2 .50000 .00000 .35002(4) .0098(4) Uani ? ? .670(10)
Sr2 .50000 .00000 .35002(4) .0098(4) Uani ? ? .330(10)
Mg1 .00000 .00000 .2200(2) .0116(16) Uani ? ? 1.0
Mg2 .00000 .2699(3) .00000 .0093(16) Uani ? ? 1.0
Mg3 .2525(6) .00000 .00000 .0077(15) Uani ? ? 1.0
Mg4 .50000 .50000 .00000 .005(2) Uani ? ? 1.0
F1 .2335(5) .1130(3) .24244(18) .0138(16) Uani ? ? 1.0
F2 .2515(9) .3884(4) .00000 .029(3) Uani ? ? 1.0
F3 .2541(7) .1642(3) .00000 .013(2) Uani ? ? 1.0
F4 .00000 .2844(4) .1264(3) .022(3) Uani ? ? 1.0
F5 .50000 .00000 .0871(4) .012(3) Uani ? ? 1.0
F6 .00000 .00000 .0897(4) .011(3) Uani ? ? 1.0
F7 .00000 .00000 .3710(4) .028(4) Uani ? ? 1.0

loop_
_atom_type_symbol
_atom_type_scat_dispersion_real
_atom_type_scat_dispersion_imag
_atom_type_scat_source
Ba -1.334 8.46 Int._Tables_Vol_IV_Tables_2.2B_and_2.3.1
F .069 .053 Int._Tables_Vol_IV_Tables_2.2B_and_2.3.1
Mg .165 .177 Int._Tables_Vol_IV_Tables_2.2B_and_2.3.1
Sr -.465 1.82 Int._Tables_Vol_IV_Tables_2.2B_and_2.3.1

loop_
_geom_bond_atom_site_label_1
_geom_bond_atom_site_label_2
_geom_bond_site_symmetry_1
_geom_bond_site_symmetry_2
_geom_bond_distance
_geom_bond_publ_flag
Ba1 F1 9 5_666 2.607(3) yes
Ba1 F1 9 3_566 2.607(3) yes
Ba1 F1 9 15 2.778(3) yes
Ba1 F1 9 9 2.778(3) yes
Ba1 F3 9 2_666 2.814(3) yes
Ba1 F3 9 3_566 2.814(3) yes
Ba1 F4 9 3_666 2.9844(9) yes
Ba1 F4 9 3_566 2.9844(9) yes
Ba1 F5 9 3_566 3.0479(16) yes
Ba1 F7 9 9 3.1536(7) yes
Ba1 F2 9 3_566 3.214(4) yes
Ba1 F2 9 2_666 3.214(4) yes
Ba1 F4 9 9 3.411(4) yes
Ba2 F4 9_455 4_556 2.630(5) yes
Ba2 F4 9_455 3_566 2.630(5) yes
Ba2 F1 9_455 16_455 2.630(3) yes
Ba2 F1 9_455 15 2.630(3) yes
Ba2 F1 9_455 10 2.630(3) yes
Ba2 F1 9_455 9_455 2.630(3) yes
Ba2 F7 9_455 9_455 2.9345(7) yes
Ba2 F7 9_455 9 2.9345(7) yes
Ba2 F2 9_455 3_566 3.016(4) yes
Ba2 F2 9_455 4_556 3.016(4) yes
Ba2 F2 9_455 1_556 3.016(4) yes
Ba2 F2 9_455 2_566 3.016(4) yes
Mg1 F1 9 10 1.959(3) yes
Mg1 F1 9 9 1.959(3) yes
Mg1 F1 9 16 1.959(3) yes
Mg1 F1 9 15 1.959(3) yes
Mg1 F6 9 9 1.966(6) yes
Mg1 F7 9 9 2.280(7) yes
Mg2 F4 2_566 2_566 1.915(4) yes
Mg2 F4 2_566 3_566 1.915(4) yes
Mg2 F3 2_566 3_566 1.957(5) yes
Mg2 F3 2_566 2_566 1.957(5) yes
Mg2 F2 2_566 3_566 2.051(5) yes
Mg2 F2 2_566 2_566 2.051(5) yes
Mg3 F5 1_566 1_566 1.953(5) yes
Mg3 F5 1_566 3_566 1.953(5) yes
Mg3 F3 1_566 3_566 1.985(4) yes
Mg3 F3 1_566 1_566 1.985(4) yes
Mg3 F6 1_566 3_566 2.001(5) yes
Mg3 F6 1_566 1_566 2.001(5) yes
Mg4 F7 1_556 11_556 1.946(6) yes
Mg4 F7 1_556 9 1.946(6) yes
Mg4 F2 1_556 1_556 1.980(5) yes
Mg4 F2 1_556 2_666 1.980(5) yes
Mg4 F2 1_556 3_566 1.980(5) yes
Mg4 F2 1_556 4_656 1.980(5) yes
Ba1 Mg2 9 2_666 3.6955(4) no
Ba1 Mg2 9 2_566 3.6955(4) no
Ba1 Mg1 9 9 3.7151(17) no
Ba1 Mg4 9 1_556 3.8570(5) no
Ba1 Mg3 9 2_666 3.9416(13) no
Ba1 Mg3 9 1_566 3.9416(13) no
Ba2 Mg1 9_455 9_455 3.5160(17) no
Ba2 Mg1 9_455 9 3.5160(17) no
Ba2 Mg2 9_455 2_566 3.586(3) no
Ba2 Mg2 9_455 1_556 3.586(3) no
Ba2 Mg4 9_455 1_556 3.6923(4) no
Ba2 Mg4 9_455 1_456 3.6923(4) no
Ba2 F5 9_455 9_455 3.968(5) no
Mg1 F5 9 9_455 3.540(4) no
Mg1 F5 9 9 3.540(4) no
Mg1 Mg3 9 10 3.632(4) no
Mg1 Mg3 9 9 3.632(4) no
Mg1 F4 9 10 3.717(5) no
Mg1 F4 9 9 3.717(5) no
Mg2 F6 2_566 3_566 3.532(4) no
Mg2 F6 2_566 1_566 3.532(4) no
Mg2 Mg3 2_566 2_566 3.580(3) no
Mg2 Mg3 2_566 1_566 3.580(3) no
Mg3 Mg3 1_566 2_666 2.888(5) no
Mg3 Mg3 1_566 2_566 2.947(5) no
Mg3 F3 1_566 4_666 3.496(5) no
Mg3 F3 1_566 2_666 3.496(5) no
Mg3 F3 1_566 2_566 3.561(5) no
Mg3 F3 1_566 4_566 3.561(5) no
Mg3 F1 1_566 6_566 3.907(3) no
Mg3 F1 1_566 8_566 3.907(3) no
Mg3 F1 1_566 1_566 3.907(3) no
Mg3 F1 1_566 3_566 3.907(3) no
